data_4131154
loop_
_publ_author_name
'Abdulkarim, Ali'
'Hinkel, Felix'
'J\"ansch, Daniel'
'Freudenberg, Jan'
'Golling, Florian E.'
'M\"ullen, Klaus'

_publ_section_title
;
 A New Solution to an Old Problem: Synthesis of Unsubstituted
 Poly(para-phenylene).
;
_journal_issue 50
_journal_name_full 'Journal of the American Chemical Society'
_journal_page_first 16208
_journal_page_last 16211
_journal_paper_doi 10.1021/jacs.6b10254
_journal_volume 138
_journal_year 2016
_chemical_compound_source 'see text'
_chemical_formula_moiety 'C32 H41 B2 O6, H'
_chemical_formula_sum 'B2 H42 O6'
_chemical_formula_weight 544.28
_space_group_IT_number 15
_space_group_name_Hall '-C 2yc'
_space_group_name_H-M_alt 'C 1 2/c 1'
_symmetry_cell_setting monoclinic
_symmetry_Int_Tables_number 15
_symmetry_space_group_name_Hall '-C 2yc'
_symmetry_space_group_name_H-M 'C 1 2/c 1'
_atom_sites_solution_hydrogens ' ?'
_atom_sites_solution_primary ' ?'
_atom_sites_solution_secondary ' ?'
_cell_angle_alpha 90
_cell_angle_beta 99.182(5)
_cell_angle_gamma 90
_cell_formula_units_Z 4
_cell_length_a 23.2609(14)
_cell_length_b 10.0529(4)
_cell_length_c 13.4445(8)
_cell_measurement_temperature 193
_cell_volume 3103.6(3)
_computing_publication_material 'PLATON (Spek, 2003)'
_diffrn_detector_area_resol_mean 18.4
_diffrn_radiation_probe x-ray
_diffrn_radiation_type MoK\a
_diffrn_radiation_wavelength 0.71073
_diffrn_reflns_reduction_process
;
;
_exptl_absorpt_coefficient_mu 0.078
_exptl_absorpt_correction_type ' ?'
_exptl_crystal_colour ' ?'
_exptl_crystal_density_diffrn 1.165
_exptl_crystal_density_method 'Not Measured'
_exptl_crystal_description ' ?'
_exptl_crystal_F_000 1168
_exptl_crystal_size_max 0.470
_exptl_crystal_size_mid 0.360
_exptl_crystal_size_min 0.120
_refine_ls_extinction_method ' ?'
_refine_ls_hydrogen_treatment ' ?'
_refine_ls_number_restraints 0
_refine_ls_weighting_scheme ?
_cod_data_source_file ja6b10254_si_004.cif
_cod_data_source_block aa32
_cod_original_sg_symbol_H-M 'C 2/c'
_cod_original_formula_sum ' H41 B2 O6, H'
_cod_database_code 4131154

loop_
_symmetry_equiv_pos_site_id
_symmetry_equiv_pos_as_xyz
1 x,y,z
2 -x,y,1/2-z
3 -x,-y,-z
4 x,-y,1/2+z
5 1/2+x,1/2+y,z
6 1/2-x,1/2+y,1/2-z
7 1/2-x,1/2-y,-z
8 1/2+x,1/2-y,1/2+z

loop_
_atom_site_aniso_label
_atom_site_aniso_U_11
_atom_site_aniso_U_22
_atom_site_aniso_U_33
_atom_site_aniso_U_23
_atom_site_aniso_U_13
_atom_site_aniso_U_12
O4 0.0407 0.0307 0.0294 0.0058 -0.0091 0.0009
O13 0.0490 0.0361 0.0478 -0.0161 -0.0174 0.0119
O16 0.0354 0.0317 0.0503 -0.0023 -0.0109 -0.0002
C1 0.0300 0.0309 0.0214 0.0020 0.0057 -0.0010
C2 0.0247 0.0294 0.0262 -0.0025 0.0041 0.0016
C3 0.0289 0.0284 0.0201 0.0019 -0.0005 0.0011
C5 0.0523 0.0298 0.0420 0.0043 -0.0096 0.0025
C6 0.0304 0.0319 0.0173 0.0006 0.0008 -0.0017
C7 0.0303 0.0355 0.0331 -0.0055 -0.0026 0.0044
C8 0.0325 0.0406 0.0338 -0.0057 -0.0061 0.0022
C9 0.0364 0.0327 0.0243 -0.0007 -0.0000 -0.0022
C10 0.0374 0.0292 0.0336 0.0015 -0.0020 0.0018
C11 0.0315 0.0330 0.0295 0.0029 -0.0054 0.0001
C13 0.0448 0.0348 0.0462 -0.0080 -0.0135 0.0060
C14 0.0381 0.0313 0.0324 -0.0052 -0.0036 0.0036
C17 0.1450 0.0650 0.0379 0.0035 0.0155 0.0037
C18 0.0443 0.0604 0.0823 -0.0209 -0.0125 0.0058
C19 0.0872 0.0626 0.0547 0.0135 -0.0115 -0.0276
C20 0.0595 0.0600 0.1155 -0.0360 -0.0062 0.0162
B12 0.0357 0.0326 0.0270 -0.0008 0.0004 -0.0004

loop_
_atom_site_label
_atom_site_type_symbol
_atom_site_thermal_displace_type
_atom_site_fract_x
_atom_site_fract_y
_atom_site_fract_z
_atom_site_occupancy
_atom_site_U_iso_or_equiv
O4 O Uani 0.06729 -0.16008 -0.09183 1.000 0.0352
O13 O Uani 0.19583 0.40780 0.14605 1.000 0.0470
O16 O Uani 0.11901 0.53687 0.07923 1.000 0.0411
C1 C Uani -0.02323 -0.05172 -0.15898 1.000 0.0273
C2 C Uani 0.06009 -0.05389 -0.25517 1.000 0.0268
C3 C Uani 0.04218 -0.04939 -0.15238 1.000 0.0263
C5 C Uani 0.04914 -0.28787 -0.12971 1.000 0.0432
C6 C Uani 0.06907 0.07363 -0.09564 1.000 0.0269
C7 C Uani 0.12486 0.06705 -0.03998 1.000 0.0338
C8 C Uani 0.14869 0.17680 0.01397 1.000 0.0369
C9 C Uani 0.11837 0.29598 0.01449 1.000 0.0316
C10 C Uani 0.06300 0.30267 -0.04376 1.000 0.0342
C11 C Uani 0.03877 0.19290 -0.09829 1.000 0.0325
C13 C Uani 0.16046 0.62681 0.13811 1.000 0.0442
C14 C Uani 0.20255 0.53120 0.20347 1.000 0.0349
C17 C Uani 0.18290 0.50089 0.30352 1.000 0.0825
C18 C Uani 0.26557 0.57267 0.22390 1.000 0.0648
C19 C Uani 0.19220 0.69709 0.05859 1.000 0.0706
C20 C Uani 0.13039 0.72953 0.19072 1.000 0.0805
B12 B Uani 0.14463 0.41550 0.08065 1.000 0.0322
H1 H Uiso -0.03886 -0.05162 -0.09787 1.000 0.0327
H2 H Uiso 0.10052 -0.05861 -0.25860 1.000 0.0321
H5A H Uiso 0.00671 -0.29499 -0.13576 1.000 0.0648
H5B H Uiso 0.06067 -0.30034 -0.19609 1.000 0.0648
H5C H Uiso 0.06754 -0.35641 -0.08341 1.000 0.0648
H7 H Uiso 0.14668 -0.01296 -0.03896 1.000 0.0406
H8 H Uiso 0.18679 0.17041 0.05162 1.000 0.0442
H10 H Uiso 0.04156 0.38335 -0.04619 1.000 0.0411
H11 H Uiso 0.00116 0.19973 -0.13766 1.000 0.0389
H17A H Uiso 0.19136 0.57731 0.34875 1.000 0.1238
H17B H Uiso 0.14093 0.48327 0.29233 1.000 0.1238
H17C H Uiso 0.20375 0.42254 0.33404 1.000 0.1238
H18A H Uiso 0.28828 0.50535 0.26588 1.000 0.0972
H18B H Uiso 0.28041 0.58131 0.15996 1.000 0.0972
H18C H Uiso 0.26902 0.65832 0.25916 1.000 0.0972
H19A H Uiso 0.21744 0.76766 0.09147 1.000 0.1060
H19B H Uiso 0.21582 0.63192 0.02891 1.000 0.1060
H19C H Uiso 0.16327 0.73580 0.00551 1.000 0.1060
H20A H Uiso 0.10785 0.78821 0.14085 0.500 0.1208
H20B H Uiso 0.10416 0.68601 0.23087 0.500 0.1208
H20C H Uiso 0.15937 0.78201 0.23509 0.500 0.1208
H20D H Uiso 0.13974 0.71594 0.26369 0.500 0.1208
H20E H Uiso 0.14323 0.70614 0.17152 0.500 0.1208
H20F H Uiso 0.10020 0.87500 0.29942 0.500 0.1208

loop_
_atom_type_symbol
_atom_type_description
_atom_type_scat_dispersion_real
_atom_type_scat_dispersion_imag
_atom_type_scat_source
C C 0.0033 0.0016 ' International Tables Vol C Tables 4.2.6.8 and 6.1.1.4'
H H 0.0000 0.0000 ' International Tables Vol C Tables 4.2.6.8 and 6.1.1.4'
B B 0.0013 0.0007 ' International Tables Vol C Tables 4.2.6.8 and 6.1.1.4'
O O 0.0106 0.0060 ' International Tables Vol C Tables 4.2.6.8 and 6.1.1.4'
